data_4335340
loop_
_publ_author_name
'Soumavo Ghosh'
'Saptarshi Biswas'
'Antonio Bauz\'a'
'Miquel Barcel\'o-Oliver'
'Antonio Frontera'
'Ashutosh Ghosh'

_publ_contact_author_address
;
Department of Chemistry,
University of the Balearic Islands,
campus UIB, cta. Valldemossa km 7.5, Ed. Mateu Orfila
Palma de Mallorca E-07122,
SPAIN
;
_publ_contact_author_email miquel.barcelo@uib.es
_publ_contact_author_fax 0034971173426
_publ_contact_author_name 'Barcel\'o-Oliver, Miquel'
_publ_contact_author_phone 0034971173199
_publ_section_title
;
 Use of Metalloligands [CuL] (H2L = Salen Type Di-Schiff Bases) in the
 Formation of Heterobimetallic Copper(II)-Uranyl Complexes: Photophysical
 Investigations, Structural Variations, and Theoretical Calculations
;
_journal_name_full 'Inorganic Chemistry'
_journal_page_first 7508
_journal_page_last 7523
_journal_paper_doi 10.1021/ic400422d
_journal_volume 52
_journal_year 2013
_chemical_absolute_configuration unk
_chemical_compound_source 'synthesis as described'
_chemical_formula_moiety 'C22 H26 Cu1 N4 O11 U1'
_chemical_formula_sum 'C22 H26 Cu N4 O11 U'
_chemical_formula_weight 824.04
_chemical_name_systematic
;
 ?
;
_space_group_IT_number 19
_symmetry_cell_setting orthorhombic
_symmetry_Int_Tables_number 19
_symmetry_space_group_name_Hall 'P 2ac 2ab'
_symmetry_space_group_name_H-M 'P 21 21 21'
_atom_sites_solution_hydrogens geom
_atom_sites_solution_primary direct
_atom_sites_solution_secondary difmap
_audit_conform_dict_location ftp://ftp.iucr.org/pub/cif_core.dic
_audit_conform_dict_name cif_core.dic
_audit_conform_dict_version 2.4
_audit_creation_date 2013-04-14T22:19:37-00:00
_audit_creation_method 'WinGX routine CIF_UPDATE'
_cell_angle_alpha 90
_cell_angle_beta 90
_cell_angle_gamma 90
_cell_formula_units_Z 4
_cell_length_a 11.155(4)
_cell_length_b 12.610(5)
_cell_length_c 18.864(7)
_cell_measurement_reflns_used 4611
_cell_measurement_temperature 294(2)
_cell_measurement_theta_max 25.26
_cell_measurement_theta_min 1.94
_cell_measurement_wavelength 0.71073
_cell_volume 2653.5(17)
_computing_cell_refinement 'Bruker SMART APEX2'
_computing_data_collection 'Bruker SMART APEX2'
_computing_data_reduction 'Bruker SAINT'
_computing_molecular_graphics 'Ortep-3 for Windows (Farrugia, 1997)'
_computing_publication_material 'WINGX V1.80.03'
_computing_structure_refinement 'SHELXL-97 (Sheldrick, 1997)'
_computing_structure_solution 'SHELXS-97 (Sheldrick, 1990)'
_diffrn_ambient_temperature 294(2)
_diffrn_measured_fraction_theta_full 0.976
_diffrn_measured_fraction_theta_max 0.976
_diffrn_measurement_device_type 'CCD area detector'
_diffrn_measurement_method 'phi and omega scans'
_diffrn_radiation_monochromator graphite
_diffrn_radiation_probe x-ray
_diffrn_radiation_source 'fine-focus sealed tube'
_diffrn_radiation_type MoK\a
_diffrn_radiation_wavelength 0.71073
_diffrn_reflns_av_R_equivalents 0.0783
_diffrn_reflns_av_unetI/netI 0.099
_diffrn_reflns_limit_h_max 12
_diffrn_reflns_limit_h_min -13
_diffrn_reflns_limit_k_max 15
_diffrn_reflns_limit_k_min -15
_diffrn_reflns_limit_l_max 22
_diffrn_reflns_limit_l_min -21
_diffrn_reflns_number 11885
_diffrn_reflns_theta_full 25.26
_diffrn_reflns_theta_max 25.26
_diffrn_reflns_theta_min 1.94
_exptl_absorpt_coefficient_mu 6.963
_exptl_absorpt_correction_T_max 0.2754
_exptl_absorpt_correction_T_min 0.1287
_exptl_absorpt_correction_type empirical
_exptl_absorpt_process_details sadabs
_exptl_crystal_colour brown
_exptl_crystal_density_diffrn 2.063
_exptl_crystal_description prism
_exptl_crystal_F_000 1580
_exptl_crystal_size_max 0.4
_exptl_crystal_size_mid 0.3
_exptl_crystal_size_min 0.2
_refine_diff_density_max 1.933
_refine_diff_density_min -3.145
_refine_diff_density_rms 0.226
_refine_ls_abs_structure_details 'Flack H D (1983), Acta Cryst. A39, 876-881'
_refine_ls_abs_structure_Flack 0.045(14)
_refine_ls_extinction_method none
_refine_ls_goodness_of_fit_ref 1.003
_refine_ls_hydrogen_treatment constr
_refine_ls_matrix_type full
_refine_ls_number_parameters 357
_refine_ls_number_reflns 4611
_refine_ls_number_restraints 6
_refine_ls_restrained_S_all 1.004
_refine_ls_R_factor_all 0.0773
_refine_ls_R_factor_gt 0.0568
_refine_ls_shift/su_max 0.001
_refine_ls_shift/su_mean 0
_refine_ls_structure_factor_coef Fsqd
_refine_ls_weighting_details 'calc w=1/[\s^2^(Fo^2^)+(0.0771P)^2^+0.0000P] where P=(Fo^2^+2Fc^2^)/3'
_refine_ls_weighting_scheme calc
_refine_ls_wR_factor_gt 0.1296
_refine_ls_wR_factor_ref 0.1421
_reflns_number_gt 3653
_reflns_number_total 4611
_reflns_threshold_expression >2\s(I)
_cod_data_source_file ic400422d_si_004.cif
_cod_data_source_block agsg6_0m
_cod_original_cell_volume 2653.3(17)
_cod_database_code 4335340

loop_
_symmetry_equiv_pos_as_xyz
'x, y, z'
'-x+1/2, -y, z+1/2'
'x+1/2, -y+1/2, -z'
'-x, y+1/2, -z+1/2'

loop_
_atom_site_label
_atom_site_type_symbol
_atom_site_fract_x
_atom_site_fract_y
_atom_site_fract_z
_atom_site_U_iso_or_equiv
_atom_site_adp_type
_atom_site_occupancy
_atom_site_symmetry_multiplicity
_atom_site_calc_flag
_atom_site_refinement_flags
U1 U 0.82771(5) 0.51353(4) 0.16052(3) 0.03012(17) Uani 1 1 d .
Cu1 Cu 0.52192(15) 0.53798(12) 0.15434(10) 0.0357(4) Uani 1 1 d .
O9 O 1.0273(9) 0.6008(8) 0.1790(6) 0.047(3) Uani 1 1 d .
O31 O 0.6614(9) 0.6265(7) 0.1322(5) 0.034(2) Uani 1 1 d .
O21 O 0.7926(7) 0.5222(8) 0.2508(5) 0.038(2) Uani 1 1 d .
O20 O 0.8610(7) 0.5057(8) 0.0703(5) 0.034(2) Uani 1 1 d .
O11 O 0.6397(8) 0.4239(7) 0.1409(5) 0.034(3) Uani 1 1 d .
O5 O 0.8475(10) 0.3159(7) 0.1685(6) 0.049(3) Uani 1 1 d .
O8 O 0.8764(9) 0.7065(7) 0.1638(7) 0.043(3) Uani 1 1 d .
O6 O 1.0113(9) 0.3999(8) 0.1772(6) 0.048(3) Uani 1 1 d .
O51 O 0.4503(11) 0.5224(10) 0.0343(6) 0.064(3) Uani 1 1 d .
N19 N 0.4091(10) 0.4308(11) 0.1928(6) 0.042(3) Uani 1 1 d .
N4 N 0.9906(13) 0.6968(10) 0.1730(7) 0.042(3) Uani 1 1 d .
C13 C 0.4042(14) 0.3357(12) 0.1715(11) 0.043(4) Uani 1 1 d U
C1 C 0.6410(12) 0.7077(11) 0.0866(7) 0.033(4) Uani 1 1 d .
O7 O 1.0120(11) 0.2277(8) 0.1731(7) 0.062(3) Uani 1 1 d .
C11 C 0.3311(18) 0.4615(15) 0.2532(10) 0.070(5) Uani 1 1 d .
H11A H 0.2485 0.4638 0.2372 0.084 Uiso 1 1 calc R
H11B H 0.3368 0.4077 0.2898 0.084 Uiso 1 1 calc R
O10 O 1.0587(11) 0.7721(9) 0.1729(7) 0.066(4) Uani 1 1 d .
C5 C 0.5266(16) 0.8534(12) 0.0411(8) 0.047(4) Uani 1 1 d .
H5 H 0.4588 0.8962 0.0428 0.057 Uiso 1 1 calc R
C19 C 0.5999(13) 0.3419(11) 0.1025(8) 0.036(4) Uani 1 1 d .
C3 C 0.7120(14) 0.8097(12) -0.0132(8) 0.044(4) Uani 1 1 d .
H3 H 0.7691 0.8201 -0.0484 0.052 Uiso 1 1 calc R
C9 C 0.3413(17) 0.6622(13) 0.2365(8) 0.057(5) Uani 1 1 d .
H9A H 0.261 0.6596 0.2167 0.069 Uiso 1 1 calc R
H9B H 0.3475 0.7257 0.2653 0.069 Uiso 1 1 calc R
C4 C 0.6118(16) 0.8739(13) -0.0112(9) 0.056(5) Uani 1 1 d .
H4 H 0.6016 0.9288 -0.0436 0.067 Uiso 1 1 calc R
C7 C 0.4457(13) 0.7577(12) 0.1458(8) 0.038(4) Uani 1 1 d .
N3 N 0.9620(11) 0.3113(10) 0.1722(8) 0.042(4) Uani 1 1 d .
C21 C 0.3795(16) 0.4944(18) -0.0818(10) 0.077(6) Uani 1 1 d .
H21A H 0.306 0.4781 -0.0576 0.115 Uiso 1 1 calc R
H21B H 0.4005 0.4366 -0.1125 0.115 Uiso 1 1 calc R
H21C H 0.3692 0.5577 -0.1093 0.115 Uiso 1 1 calc R
N23 N 0.4316(10) 0.6675(11) 0.1770(7) 0.039(3) Uani 1 1 d .
C2 C 0.7287(14) 0.7308(12) 0.0360(9) 0.043(4) Uani 1 1 d .
H2 H 0.7997 0.6921 0.0356 0.051 Uiso 1 1 calc R
C10 C 0.3624(14) 0.5634(17) 0.2835(9) 0.067(6) Uani 1 1 d .
H10A H 0.4466 0.5615 0.2963 0.081 Uiso 1 1 calc R
H10B H 0.317 0.5724 0.3269 0.081 Uiso 1 1 calc R
C12 C 0.3133(17) 0.2595(15) 0.1988(11) 0.069(6) Uani 1 1 d .
H12A H 0.2793 0.2866 0.2419 0.104 Uiso 1 1 calc R
H12B H 0.3509 0.1924 0.2079 0.104 Uiso 1 1 calc R
H12C H 0.2512 0.2504 0.1641 0.104 Uiso 1 1 calc R
C16 C 0.5257(16) 0.1715(13) 0.0179(12) 0.064(6) Uani 1 1 d .
H16 H 0.4999 0.1161 -0.0109 0.077 Uiso 1 1 calc R
C22 C 0.5979(16) 0.5123(18) -0.0554(10) 0.078(6) Uani 1 1 d .
H22A H 0.6532 0.5002 -0.0173 0.116 Uiso 1 1 calc R
H22B H 0.6141 0.58 -0.0766 0.116 Uiso 1 1 calc R
H22C H 0.6069 0.4575 -0.0904 0.116 Uiso 1 1 calc R
C8 C 0.3685(13) 0.8520(12) 0.1658(10) 0.052(4) Uani 1 1 d .
H8B H 0.2864 0.8372 0.1542 0.078 Uiso 1 1 calc R
H8C H 0.3949 0.9134 0.1401 0.078 Uiso 1 1 calc R
H8A H 0.3755 0.865 0.2158 0.078 Uiso 1 1 calc R
C15 C 0.4498(14) 0.2142(14) 0.0693(10) 0.058(5) Uani 1 1 d .
H15 H 0.3731 0.1864 0.0748 0.07 Uiso 1 1 calc R
C18 C 0.6759(17) 0.2973(11) 0.0499(7) 0.042(4) Uani 1 1 d .
H18 H 0.7517 0.3259 0.0421 0.051 Uiso 1 1 calc R
C6 C 0.5373(13) 0.7731(12) 0.0905(8) 0.042(4) Uani 1 1 d .
C14 C 0.4866(15) 0.2974(12) 0.1126(8) 0.044(4) Uani 1 1 d .
C17 C 0.6375(16) 0.2119(13) 0.0104(9) 0.057(5) Uani 1 1 d .
H17 H 0.6896 0.1812 -0.0222 0.069 Uiso 1 1 calc R
C20 C 0.4775(15) 0.5110(13) -0.0285(9) 0.056(4) Uani 1 1 d .

loop_
_atom_site_aniso_label
_atom_site_aniso_U_11
_atom_site_aniso_U_22
_atom_site_aniso_U_33
_atom_site_aniso_U_23
_atom_site_aniso_U_13
_atom_site_aniso_U_12
U1 0.0218(3) 0.0378(3) 0.0307(3) -0.0001(2) 0.0013(3) -0.0006(2)
Cu1 0.0238(9) 0.0482(10) 0.0351(11) -0.0006(8) 0.0047(9) -0.0003(7)
O9 0.036(7) 0.055(7) 0.048(8) -0.008(5) 0.003(6) -0.005(5)
O31 0.024(5) 0.046(5) 0.033(5) 0.002(4) -0.007(5) 0.011(5)
O21 0.022(5) 0.060(6) 0.033(6) 0.000(4) -0.011(4) -0.008(4)
O20 0.015(4) 0.045(5) 0.042(6) 0.003(5) -0.013(4) -0.008(4)
O11 0.027(6) 0.039(5) 0.037(6) -0.002(4) 0.005(4) -0.017(4)
O5 0.047(7) 0.037(5) 0.063(8) 0.012(5) -0.014(7) -0.001(5)
O8 0.028(6) 0.042(5) 0.060(8) -0.003(6) 0.000(6) -0.002(4)
O6 0.032(6) 0.039(6) 0.074(9) 0.005(5) -0.008(6) 0.003(5)
O51 0.082(9) 0.085(9) 0.024(6) 0.002(6) -0.019(6) 0.017(7)
N19 0.020(7) 0.074(9) 0.032(8) 0.008(6) 0.009(6) 0.017(6)
N4 0.052(9) 0.045(7) 0.028(8) -0.010(6) 0.001(7) -0.003(7)
C13 0.024(7) 0.047(7) 0.059(9) 0.010(7) -0.008(7) -0.014(6)
C1 0.032(10) 0.047(8) 0.022(8) -0.003(6) -0.003(7) 0.012(6)
O7 0.057(8) 0.041(6) 0.086(10) -0.001(6) -0.008(8) 0.010(6)
C11 0.043(11) 0.105(15) 0.062(12) 0.014(10) 0.018(11) -0.020(12)
O10 0.064(8) 0.056(7) 0.077(10) 0.007(6) -0.004(7) -0.033(6)
C5 0.057(12) 0.053(10) 0.033(10) -0.006(7) -0.011(9) 0.020(8)
C19 0.026(8) 0.047(8) 0.033(9) 0.008(6) -0.007(7) -0.013(7)
C3 0.044(10) 0.051(9) 0.035(10) 0.010(7) 0.000(8) -0.004(7)
C9 0.056(12) 0.082(11) 0.033(9) -0.010(8) 0.022(10) 0.032(10)
C4 0.072(13) 0.053(10) 0.043(11) 0.006(8) -0.027(10) 0.003(9)
C7 0.029(8) 0.046(9) 0.037(10) -0.014(7) -0.013(7) 0.003(7)
N3 0.021(7) 0.051(8) 0.053(10) -0.010(7) -0.005(7) 0.006(6)
C21 0.067(12) 0.101(14) 0.062(13) -0.035(13) -0.014(10) 0.010(12)
N23 0.008(6) 0.079(10) 0.030(8) -0.018(6) 0.004(5) -0.001(6)
C2 0.029(8) 0.050(9) 0.049(11) 0.004(8) 0.018(8) 0.004(7)
C10 0.029(11) 0.135(17) 0.039(11) 0.007(11) 0.014(8) -0.005(10)
C12 0.045(12) 0.084(13) 0.079(14) 0.026(10) -0.010(11) -0.021(11)
C16 0.040(11) 0.044(9) 0.109(18) -0.028(10) -0.009(11) -0.014(8)
C22 0.061(13) 0.099(15) 0.073(14) -0.015(12) 0.001(10) -0.015(13)
C8 0.031(8) 0.062(10) 0.063(12) -0.022(9) 0.001(8) 0.014(7)
C15 0.023(9) 0.077(12) 0.076(14) 0.016(10) -0.024(9) -0.021(8)
C18 0.040(9) 0.051(8) 0.036(9) 0.002(6) 0.009(10) 0.008(9)
C6 0.035(9) 0.046(9) 0.044(10) -0.012(7) 0.002(8) 0.000(7)
C14 0.047(10) 0.045(9) 0.040(10) 0.001(7) -0.020(8) -0.014(8)
C17 0.061(13) 0.060(11) 0.051(12) -0.015(8) -0.004(9) -0.004(9)
C20 0.056(11) 0.055(10) 0.056(11) 0.007(9) -0.029(9) 0.004(9)

loop_
_atom_type_symbol
_atom_type_description
_atom_type_scat_dispersion_real
_atom_type_scat_dispersion_imag
_atom_type_scat_source
C C 0.0033 0.0016 'International Tables Vol C Tables 4.2.6.8 and 6.1.1.4'
H H 0 0 'International Tables Vol C Tables 4.2.6.8 and 6.1.1.4'
N N 0.0061 0.0033 'International Tables Vol C Tables 4.2.6.8 and 6.1.1.4'
O O 0.0106 0.006 'International Tables Vol C Tables 4.2.6.8 and 6.1.1.4'
Cu Cu 0.3201 1.2651 'International Tables Vol C Tables 4.2.6.8 and 6.1.1.4'
U U -9.6767 9.6646 'International Tables Vol C Tables 4.2.6.8 and 6.1.1.4'

loop_
_geom_angle_atom_site_label_1
_geom_angle_atom_site_label_2
_geom_angle_atom_site_label_3
_geom_angle
O20 U1 O21 179.3(4)
O20 U1 O31 88.9(3)
O21 U1 O31 90.4(4)
O20 U1 O11 90.5(3)
O21 U1 O11 89.1(3)
O31 U1 O11 64.6(3)
O20 U1 O8 91.9(4)
O21 U1 O8 87.9(4)
O31 U1 O8 66.1(3)
O11 U1 O8 130.6(3)
O20 U1 O5 89.1(4)
O21 U1 O5 91.3(4)
O31 U1 O5 132.2(3)
O11 U1 O5 67.6(3)
O8 U1 O5 161.7(3)
O20 U1 O9 88.4(3)
O21 U1 O9 92.1(4)
O31 U1 O9 117.2(4)
O11 U1 O9 177.8(3)
O8 U1 O9 51.3(3)
O5 U1 O9 110.5(4)
O20 U1 O6 85.2(4)
O21 U1 O6 95.5(4)
O31 U1 O6 173.8(3)
O11 U1 O6 117.4(3)
O8 U1 O6 112.0(3)
O5 U1 O6 49.9(3)
O9 U1 O6 60.7(3)
O20 U1 N4 89.5(4)
O21 U1 N4 90.7(4)
O31 U1 N4 91.7(4)
O11 U1 N4 156.3(4)
O8 U1 N4 25.7(3)
O5 U1 N4 136.1(4)
O9 U1 N4 25.6(4)
O6 U1 N4 86.3(4)
O20 U1 N3 85.2(4)
O21 U1 N3 95.4(4)
O31 U1 N3 156.6(3)
O11 U1 N3 92.7(3)
O8 U1 N3 136.6(3)
O5 U1 N3 25.3(3)
O9 U1 N3 85.3(3)
O6 U1 N3 24.6(3)
N4 U1 N3 110.9(4)
O20 U1 Cu1 100.6(2)
O21 U1 Cu1 78.7(3)
O31 U1 Cu1 33.8(2)
O11 U1 Cu1 34.0(2)
O8 U1 Cu1 97.5(2)
O5 U1 Cu1 100.3(2)
O9 U1 Cu1 148.1(2)
O6 U1 Cu1 149.8(2)
N4 U1 Cu1 123.1(3)
N3 U1 Cu1 125.6(2)
O31 Cu1 O11 81.9(4)
O31 Cu1 N23 88.9(4)
O11 Cu1 N23 168.3(4)
O31 Cu1 N19 165.8(4)
O11 Cu1 N19 88.4(4)
N23 Cu1 N19 99.3(5)
O31 Cu1 O51 96.3(4)
O11 Cu1 O51 92.3(4)
N23 Cu1 O51 95.9(5)
N19 Cu1 O51 94.5(5)
O31 Cu1 U1 43.0(3)
O11 Cu1 U1 43.4(2)
N23 Cu1 U1 125.3(4)
N19 Cu1 U1 123.9(3)
O51 Cu1 U1 110.8(3)
N4 O9 U1 96.8(9)
C1 O31 Cu1 115.6(9)
C1 O31 U1 136.0(9)
Cu1 O31 U1 103.2(4)
C19 O11 Cu1 114.5(9)
C19 O11 U1 137.3(9)
Cu1 O11 U1 102.6(4)
N3 O5 U1 97.8(8)
N4 O8 U1 97.2(7)
N3 O6 U1 98.1(8)
C20 O51 Cu1 146.3(11)
C13 N19 C11 117.7(15)
C13 N19 Cu1 123.8(11)
C11 N19 Cu1 118.4(11)
O10 N4 O9 122.5(15)
O10 N4 O8 122.8(13)
O9 N4 O8 114.6(12)
O10 N4 U1 175.4(11)
O9 N4 U1 57.6(7)
O8 N4 U1 57.0(6)
N19 C13 C12 122.0(18)
N19 C13 C14 120.5(14)
C12 C13 C14 117.4(16)
O31 C1 C2 118.2(12)
O31 C1 C6 122.7(13)
C2 C1 C6 119.0(13)
C10 C11 N19 113.1(15)
C6 C5 C4 123.7(15)
O11 C19 C14 122.5(14)
O11 C19 C18 119.0(13)
C14 C19 C18 118.5(14)
C2 C3 C4 121.1(16)
N23 C9 C10 111.1(13)
C3 C4 C5 117.6(15)
N23 C7 C6 121.6(14)
N23 C7 C8 120.6(14)
C6 C7 C8 117.9(14)
O7 N3 O6 125.7(13)
O7 N3 O5 120.5(13)
O6 N3 O5 113.7(12)
O7 N3 U1 175.7(12)
O6 N3 U1 57.2(7)
O5 N3 U1 56.8(6)
C7 N23 C9 117.3(13)
C7 N23 Cu1 124.8(11)
C9 N23 Cu1 117.9(11)
C3 C2 C1 121.1(15)
C11 C10 C9 116.9(15)
C17 C16 C15 119.1(16)
C14 C15 C16 121.3(15)
C17 C18 C19 120.1(17)
C5 C6 C1 117.4(14)
C5 C6 C7 120.9(15)
C1 C6 C7 121.7(14)
C15 C14 C19 119.4(16)
C15 C14 C13 119.3(15)
C19 C14 C13 121.3(13)
C16 C17 C18 121.6(18)
O51 C20 C22 124.7(15)
O51 C20 C21 118.8(16)
C22 C20 C21 116.5(16)

loop_
_geom_bond_atom_site_label_1
_geom_bond_atom_site_label_2
_geom_bond_distance
U1 O20 1.745(9)
U1 O21 1.750(9)
U1 O31 2.399(9)
U1 O11 2.411(8)
U1 O8 2.493(9)
U1 O5 2.506(9)
U1 O9 2.508(10)
U1 O6 2.520(10)
U1 N4 2.949(13)
U1 N3 2.966(13)
U1 Cu1 3.427(2)
Cu1 O31 1.960(10)
Cu1 O11 1.965(9)
Cu1 N23 1.966(13)
Cu1 N19 1.984(13)
Cu1 O51 2.409(11)
O9 N4 1.282(16)
O31 C1 1.357(16)
O11 C19 1.338(16)
O5 N3 1.281(15)
O8 N4 1.291(16)
O6 N3 1.249(16)
O51 C20 1.231(19)
N19 C13 1.27(2)
N19 C11 1.49(2)
N4 O10 1.216(16)
C13 C12 1.49(2)
C13 C14 1.52(3)
C1 C2 1.398(19)
C1 C6 1.422(19)
O7 N3 1.192(16)
C11 C10 1.45(3)
C5 C6 1.38(2)
C5 C4 1.39(2)
C19 C14 1.40(2)
C19 C18 1.42(2)
C3 C2 1.37(2)
C3 C4 1.38(2)
C9 N23 1.509(19)
C9 C10 1.55(2)
C7 N23 1.29(2)
C7 C6 1.47(2)
C7 C8 1.515(19)
C21 C20 1.50(2)
C16 C17 1.35(2)
C16 C15 1.40(2)
C22 C20 1.44(2)
C15 C14 1.39(2)
C18 C17 1.38(2)

loop_
_geom_torsion_atom_site_label_1
_geom_torsion_atom_site_label_2
_geom_torsion_atom_site_label_3
_geom_torsion_atom_site_label_4
_geom_torsion
O20 U1 Cu1 O31 -71.8(5)
O21 U1 Cu1 O31 108.0(5)
O11 U1 Cu1 O31 -146.6(6)
O8 U1 Cu1 O31 21.6(5)
O5 U1 Cu1 O31 -162.7(5)
O9 U1 Cu1 O31 32.4(6)
O6 U1 Cu1 O31 -170.6(6)
N4 U1 Cu1 O31 24.6(5)
N3 U1 Cu1 O31 -163.4(5)
O20 U1 Cu1 O11 74.9(5)
O21 U1 Cu1 O11 -105.4(5)
O31 U1 Cu1 O11 146.6(6)
O8 U1 Cu1 O11 168.2(5)
O5 U1 Cu1 O11 -16.1(5)
O9 U1 Cu1 O11 179.1(6)
O6 U1 Cu1 O11 -24.0(7)
N4 U1 Cu1 O11 171.2(5)
N3 U1 Cu1 O11 -16.8(5)
O20 U1 Cu1 N23 -109.1(6)
O21 U1 Cu1 N23 70.7(6)
O31 U1 Cu1 N23 -37.3(6)
O11 U1 Cu1 N23 176.1(6)
O8 U1 Cu1 N23 -15.7(6)
O5 U1 Cu1 N23 160.0(6)
O9 U1 Cu1 N23 -4.9(7)
O6 U1 Cu1 N23 152.1(7)
N4 U1 Cu1 N23 -12.7(6)
N3 U1 Cu1 N23 159.3(7)
O20 U1 Cu1 N19 115.5(6)
O21 U1 Cu1 N19 -64.8(6)
O31 U1 Cu1 N19 -172.8(6)
O11 U1 Cu1 N19 40.6(6)
O8 U1 Cu1 N19 -151.2(5)
O5 U1 Cu1 N19 24.5(5)
O9 U1 Cu1 N19 -140.3(7)
O6 U1 Cu1 N19 16.7(7)
N4 U1 Cu1 N19 -148.2(5)
N3 U1 Cu1 N19 23.8(6)
O20 U1 Cu1 O51 4.7(5)
O21 U1 Cu1 O51 -175.6(5)
O31 U1 Cu1 O51 76.4(5)
O11 U1 Cu1 O51 -70.2(5)
O8 U1 Cu1 O51 98.0(4)
O5 U1 Cu1 O51 -86.3(4)
O9 U1 Cu1 O51 108.9(6)
O6 U1 Cu1 O51 -94.1(6)
N4 U1 Cu1 O51 101.0(4)
N3 U1 Cu1 O51 -87.0(5)
O20 U1 O9 N4 92.2(9)
O21 U1 O9 N4 -87.2(8)
O31 U1 O9 N4 4.2(9)
O8 U1 O9 N4 -1.5(8)
O5 U1 O9 N4 -179.4(8)
O6 U1 O9 N4 177.6(10)
N3 U1 O9 N4 177.5(8)
Cu1 U1 O9 N4 -15.4(11)
O11 Cu1 O31 C1 136.1(9)
N23 Cu1 O31 C1 -51.1(9)
N19 Cu1 O31 C1 -176.4(17)
O51 Cu1 O31 C1 44.7(9)
U1 Cu1 O31 C1 158.5(10)
O11 Cu1 O31 U1 -22.4(4)
N23 Cu1 O31 U1 150.3(5)
N19 Cu1 O31 U1 25(2)
O51 Cu1 O31 U1 -113.9(4)
O20 U1 O31 C1 -40.7(12)
O21 U1 O31 C1 139.4(12)
O11 U1 O31 C1 -131.7(12)
O8 U1 O31 C1 51.9(12)
O5 U1 O31 C1 -128.4(12)
O9 U1 O31 C1 46.9(12)
N4 U1 O31 C1 48.8(12)
N3 U1 O31 C1 -116.0(14)
Cu1 U1 O31 C1 -151.7(14)
O20 U1 O31 Cu1 111.0(4)
O21 U1 O31 Cu1 -68.9(4)
O11 U1 O31 Cu1 19.9(3)
O8 U1 O31 Cu1 -156.5(5)
O5 U1 O31 Cu1 23.2(6)
O9 U1 O31 Cu1 -161.4(4)
N4 U1 O31 Cu1 -159.6(4)
N3 U1 O31 Cu1 35.7(11)
O31 Cu1 O11 C19 -135.9(9)
N23 Cu1 O11 C19 -174(2)
N19 Cu1 O11 C19 54.5(10)
O51 Cu1 O11 C19 -39.9(9)
U1 Cu1 O11 C19 -158.2(11)
O31 Cu1 O11 U1 22.3(4)
N23 Cu1 O11 U1 -16(3)
N19 Cu1 O11 U1 -147.3(5)
O51 Cu1 O11 U1 118.3(4)
O20 U1 O11 C19 41.7(13)
O21 U1 O11 C19 -138.9(13)
O31 U1 O11 C19 130.3(13)
O8 U1 O11 C19 134.6(12)
O5 U1 O11 C19 -47.0(12)
O6 U1 O11 C19 -43.1(14)
N4 U1 O11 C19 131.5(13)
N3 U1 O11 C19 -43.5(13)
Cu1 U1 O11 C19 150.1(15)
O20 U1 O11 Cu1 -108.4(5)
O21 U1 O11 Cu1 71.0(5)
O31 U1 O11 Cu1 -19.8(3)
O8 U1 O11 Cu1 -15.5(6)
O5 U1 O11 Cu1 162.8(5)
O6 U1 O11 Cu1 166.7(4)
N4 U1 O11 Cu1 -18.6(10)
N3 U1 O11 Cu1 166.4(4)
O20 U1 O5 N3 80.7(9)
O21 U1 O5 N3 -99.9(9)
O31 U1 O5 N3 168.4(8)
O11 U1 O5 N3 171.7(10)
O8 U1 O5 N3 -12.4(16)
O9 U1 O5 N3 -7.2(10)
O6 U1 O5 N3 -3.8(9)
N4 U1 O5 N3 -7.5(12)
Cu1 U1 O5 N3 -178.7(9)
O20 U1 O8 N4 -84.9(9)
O21 U1 O8 N4 95.8(9)
O31 U1 O8 N4 -172.9(10)
O11 U1 O8 N4 -177.1(8)
O5 U1 O8 N4 7.8(17)
O9 U1 O8 N4 1.5(8)
O6 U1 O8 N4 0.7(10)
N3 U1 O8 N4 0.1(13)
Cu1 U1 O8 N4 174.2(9)
O20 U1 O6 N3 -88.9(10)
O21 U1 O6 N3 91.0(10)
O11 U1 O6 N3 -0.8(11)
O8 U1 O6 N3 -179.0(10)
O5 U1 O6 N3 3.9(9)
O9 U1 O6 N3 -179.7(12)
N4 U1 O6 N3 -178.7(10)
Cu1 U1 O6 N3 14.0(13)
O31 Cu1 O51 C20 39(2)
O11 Cu1 O51 C20 -43(2)
N23 Cu1 O51 C20 129(2)
N19 Cu1 O51 C20 -131(2)
U1 Cu1 O51 C20 -2(2)
O31 Cu1 N19 C13 -81(2)
O11 Cu1 N19 C13 -33.8(13)
N23 Cu1 N19 C13 155.1(13)
O51 Cu1 N19 C13 58.4(14)
U1 Cu1 N19 C13 -60.3(14)
O31 Cu1 N19 C11 95(2)
O11 Cu1 N19 C11 142.1(12)
N23 Cu1 N19 C11 -29.0(13)
O51 Cu1 N19 C11 -125.7(12)
U1 Cu1 N19 C11 115.6(11)
U1 O9 N4 O10 -174.5(13)
U1 O9 N4 O8 2.5(13)
U1 O8 N4 O10 174.5(13)
U1 O8 N4 O9 -2.6(13)
O20 U1 N4 O9 -87.3(8)
O21 U1 N4 O9 93.4(8)
O31 U1 N4 O9 -176.2(8)
O11 U1 N4 O9 -177.3(8)
O8 U1 N4 O9 177.3(14)
O5 U1 N4 O9 0.8(11)
O6 U1 N4 O9 -2.1(9)
N3 U1 N4 O9 -2.7(8)
Cu1 U1 N4 O9 170.4(7)
O20 U1 N4 O8 95.4(9)
O21 U1 N4 O8 -83.9(9)
O31 U1 N4 O8 6.5(9)
O11 U1 N4 O8 5.4(14)
O5 U1 N4 O8 -176.5(8)
O9 U1 N4 O8 -177.3(14)
O6 U1 N4 O8 -179.3(9)
N3 U1 N4 O8 -179.9(9)
Cu1 U1 N4 O8 -6.9(10)
C11 N19 C13 C12 8(2)
Cu1 N19 C13 C12 -176.3(12)
C11 N19 C13 C14 -176.5(15)
Cu1 N19 C13 C14 -1(2)
Cu1 O31 C1 C2 -140.8(12)
U1 O31 C1 C2 8(2)
Cu1 O31 C1 C6 42.5(16)
U1 O31 C1 C6 -168.3(9)
C13 N19 C11 C10 167.0(16)
Cu1 N19 C11 C10 -9(2)
Cu1 O11 C19 C14 -44.1(17)
U1 O11 C19 C14 168.2(10)
Cu1 O11 C19 C18 136.5(11)
U1 O11 C19 C18 -11(2)
C2 C3 C4 C5 -2(2)
C6 C5 C4 C3 0(2)
U1 O6 N3 O7 176.3(16)
U1 O6 N3 O5 -6.4(15)
U1 O5 N3 O7 -176.1(15)
U1 O5 N3 O6 6.4(15)
O20 U1 N3 O6 89.0(10)
O21 U1 N3 O6 -91.4(10)
O31 U1 N3 O6 165.1(8)
O11 U1 N3 O6 179.3(10)
O8 U1 N3 O6 1.4(13)
O5 U1 N3 O6 -173.0(16)
O9 U1 N3 O6 0.3(10)
N4 U1 N3 O6 1.4(10)
Cu1 U1 N3 O6 -171.4(8)
O20 U1 N3 O5 -98.0(9)
O21 U1 N3 O5 81.6(9)
O31 U1 N3 O5 -22.0(16)
O11 U1 N3 O5 -7.7(9)
O8 U1 N3 O5 174.4(7)
O9 U1 N3 O5 173.3(9)
O6 U1 N3 O5 173.0(16)
N4 U1 N3 O5 174.4(9)
Cu1 U1 N3 O5 1.6(11)
C6 C7 N23 C9 175.7(14)
C8 C7 N23 C9 -4(2)
C6 C7 N23 Cu1 -3(2)
C8 C7 N23 Cu1 178.1(10)
C10 C9 N23 C7 -161.8(14)
C10 C9 N23 Cu1 16.6(18)
O31 Cu1 N23 C7 33.5(12)
O11 Cu1 N23 C7 71(3)
N19 Cu1 N23 C7 -158.2(12)
O51 Cu1 N23 C7 -62.7(12)
U1 Cu1 N23 C7 57.9(13)
O31 Cu1 N23 C9 -144.8(11)
O11 Cu1 N23 C9 -107(2)
N19 Cu1 N23 C9 23.5(12)
O51 Cu1 N23 C9 119.0(11)
U1 Cu1 N23 C9 -120.4(10)
C4 C3 C2 C1 5(2)
O31 C1 C2 C3 177.9(14)
C6 C1 C2 C3 -5(2)
N19 C11 C10 C9 67(2)
N23 C9 C10 C11 -72(2)
C17 C16 C15 C14 0(3)
O11 C19 C18 C17 179.1(14)
C14 C19 C18 C17 0(2)
C4 C5 C6 C1 -1(2)
C4 C5 C6 C7 178.1(14)
O31 C1 C6 C5 179.9(13)
C2 C1 C6 C5 3(2)
O31 C1 C6 C7 1(2)
C2 C1 C6 C7 -175.6(14)
N23 C7 C6 C5 157.3(15)
C8 C7 C6 C5 -23(2)
N23 C7 C6 C1 -24(2)
C8 C7 C6 C1 155.4(13)
C16 C15 C14 C19 3(3)
C16 C15 C14 C13 -175.5(16)
O11 C19 C14 C15 178.1(14)
C18 C19 C14 C15 -3(2)
O11 C19 C14 C13 -4(2)
C18 C19 C14 C13 175.5(14)
N19 C13 C14 C15 -152.3(16)
C12 C13 C14 C15 24(2)
N19 C13 C14 C19 30(2)
C12 C13 C14 C19 -154.4(15)
C15 C16 C17 C18 -3(3)
C19 C18 C17 C16 3(3)
Cu1 O51 C20 C22 -7(3)
Cu1 O51 C20 C21 172.9(15)
